data_9009404
loop_
_publ_author_name
'Lugli, C.'
'Medici, L.'
'Saccardo, D.'

_publ_section_title
;
 Natural wulfenite: structural refinement by single-crystal X-ray diffraction
;
_journal_name_full 'Neues Jahrbuch fur Mineralogie, Monatshefte'
_journal_page_first 281
_journal_page_last 288
_journal_volume 1999
_journal_year 1999
_chemical_compound_source 'Monte Cengio, Vicenza, Italy'
_chemical_formula_sum 'Mo O4 Pb'
_chemical_name_mineral Wulfenite
_space_group_IT_number 88
_symmetry_space_group_name_Hall '-I 4ad'
_symmetry_space_group_name_H-M 'I 41/a :2'
_cell_angle_alpha 90
_cell_angle_beta 90
_cell_angle_gamma 90
_cell_length_a 5.434
_cell_length_b 5.434
_cell_length_c 12.107
_cell_formula_units_Z 4
_cell_volume 357.500
_database_code_amcsd 0014900
_exptl_crystal_density_diffrn 6.821
_cod_original_sg_symbol_H-M 'I 41/a'
_cod_original_formula_sum 'Pb Mo O4'
_cod_database_code 9009404

loop_
_space_group_symop_operation_xyz
x,y,z
1/2+x,1/2+y,1/2+z
3/4+y,1/4-x,1/4-z
1/4+y,3/4-x,3/4-z
3/4-y,1/4+x,1/4+z
1/4-y,3/4+x,3/4+z
1/2+x,y,1/2-z
+x,1/2+y,-z
1/2-x,-y,1/2+z
-x,1/2-y,+z
3/4-y,3/4+x,3/4-z
1/4-y,1/4+x,1/4-z
3/4+y,3/4-x,3/4+z
1/4+y,1/4-x,1/4+z
-x,-y,-z
1/2-x,1/2-y,1/2-z

loop_
_atom_site_aniso_label
_atom_site_aniso_U_11
_atom_site_aniso_U_22
_atom_site_aniso_U_33
_atom_site_aniso_U_12
_atom_site_aniso_U_13
_atom_site_aniso_U_23
Pb 0.01013 0.00988 0.00988 0.01038 0.00000 0.00000
Mo 0.00583 0.00481 0.00481 0.00760 0.00000 0.00000
O 0.01659 0.01634 0.01646 0.01748 -0.00253 -0.00405

loop_
_atom_site_label
_atom_site_fract_x
_atom_site_fract_y
_atom_site_fract_z
_atom_site_U_iso_or_equiv
Pb 0.50000 0.25000 0.37500 0.01013
Mo 0.00000 0.25000 0.62500 0.00583
O 0.76540 0.11400 0.54410 0.01659

loop_
_cod_related_entry_id
_cod_related_entry_database
_cod_related_entry_code
1 AMCSD 0014900
